data_4318917
loop_
_publ_author_name
'Andrew W. Maverick'
'Frank R. Fronczek'
'Emily F. Maverick'
'Damon R. Billodeaux'
'Zuzanna T. Cygan'
'Ralph A. Isovitsch'

_publ_section_title
;
 Structures of Anhydrous and Hydrated Copper(II) Hexafluoroacetylacetonate
;
_journal_name_full 'Inorganic Chemistry'
_journal_page_first 6488
_journal_page_last 6492
_journal_paper_doi 10.1021/ic020448w
_journal_volume 41
_journal_year 2002
_chemical_formula_moiety '(C5 H F6 O2)2 (H2O) Cu'
_chemical_formula_sum 'C10 H4 Cu F12 O5'
_chemical_formula_weight 495.67
_chemical_name_common
;
copper(II) hexafluoroacetylacetonate monohydrate
;
_chemical_name_systematic
;
aquabis(1,1,1,5,5,5-hexafluoro-2,4-pentanedionato)copper(II)
;
_space_group_IT_number 14
_symmetry_cell_setting monoclinic
_symmetry_space_group_name_Hall '-P 2ybc'
_symmetry_space_group_name_H-M 'P 1 21/c 1'
_atom_sites_solution_hydrogens geom
_atom_sites_solution_primary direct
_atom_sites_solution_secondary difmap
_audit_creation_method SHELXL-97
_cell_angle_alpha 90.00
_cell_angle_beta 90.282(8)
_cell_angle_gamma 90.00
_cell_formula_units_Z 4
_cell_length_a 10.8300(8)
_cell_length_b 6.5400(12)
_cell_length_c 21.551(3)
_cell_measurement_temperature 100(2)
_cell_volume 1526.4(4)
_computing_structure_refinement 'SHELXL-97 (Sheldrick, 1997)'
_computing_structure_solution 'SHELXS-97 (Sheldrick, 1990)'
_diffrn_ambient_temperature 100(2)
_diffrn_measured_fraction_theta_full 0.998
_diffrn_measured_fraction_theta_max 0.998
_diffrn_radiation_monochromator graphite
_diffrn_radiation_source 'fine-focus sealed tube'
_diffrn_radiation_type MoK\a
_diffrn_radiation_wavelength 0.71073
_diffrn_reflns_av_R_equivalents 0.0391
_diffrn_reflns_av_sigmaI/netI 0.0497
_diffrn_reflns_limit_h_max 17
_diffrn_reflns_limit_h_min 0
_diffrn_reflns_limit_k_max 10
_diffrn_reflns_limit_k_min -10
_diffrn_reflns_limit_l_max 34
_diffrn_reflns_limit_l_min -34
_diffrn_reflns_number 7012
_diffrn_reflns_theta_full 34.99
_diffrn_reflns_theta_max 34.99
_diffrn_reflns_theta_min 2.66
_exptl_absorpt_coefficient_mu 1.59
_exptl_absorpt_correction_T_max 0.73
_exptl_absorpt_correction_T_min 0.67
_exptl_absorpt_correction_type psi_scans_(North,_Phillips,_Mathews,_1968)
_exptl_crystal_colour blue-green
_exptl_crystal_density_diffrn 2.157
_exptl_crystal_density_method 'not measured'
_exptl_crystal_description 'plate fragment'
_exptl_crystal_F_000 964
_exptl_crystal_size_max 0.38
_exptl_crystal_size_mid 0.23
_exptl_crystal_size_min 0.20
_refine_diff_density_max 0.860
_refine_diff_density_min -0.977
_refine_diff_density_rms 0.130
_refine_ls_extinction_method none
_refine_ls_goodness_of_fit_ref 1.154
_refine_ls_hydrogen_treatment mixed
_refine_ls_matrix_type full
_refine_ls_number_parameters 265
_refine_ls_number_reflns 6727
_refine_ls_number_restraints 3
_refine_ls_restrained_S_all 1.153
_refine_ls_R_factor_all 0.0720
_refine_ls_R_factor_gt 0.0507
_refine_ls_shift/su_max 0.003
_refine_ls_shift/su_mean 0.000
_refine_ls_structure_factor_coef Fsqd
_refine_ls_weighting_details 'calc w=1/[\s^2^(Fo^2^)+(0.0195P)^2^+4.0042P] where P=(Fo^2^+2Fc^2^)/3'
_refine_ls_weighting_scheme calc
_refine_ls_wR_factor_gt 0.1103
_refine_ls_wR_factor_ref 0.1241
_reflns_number_gt 5298
_reflns_number_total 6727
_reflns_threshold_expression >2sigma(I)
_cod_data_source_file ic020448w_2.cif
_cod_data_source_block monoaq
_cod_database_code 4318917

loop_
_symmetry_equiv_pos_as_xyz
'x, y, z'
'-x, y+1/2, -z+1/2'
'-x, -y, -z'
'x, -y-1/2, z-1/2'

loop_
_atom_site_label
_atom_site_type_symbol
_atom_site_fract_x
_atom_site_fract_y
_atom_site_fract_z
_atom_site_U_iso_or_equiv
_atom_site_adp_type
_atom_site_occupancy
_atom_site_symmetry_multiplicity
_atom_site_calc_flag
_atom_site_refinement_flags
_atom_site_disorder_assembly
_atom_site_disorder_group
Cu Cu 0.56602(3) 0.62036(5) 0.607802(13) 0.01260(7) Uani 1 1 d . . .
F1 F 0.13974(18) 0.2609(3) 0.64636(10) 0.0394(5) Uani 1 1 d . . .
F2 F 0.29150(19) 0.0880(3) 0.60938(10) 0.0348(4) Uani 1 1 d . . .
F3 F 0.19642(19) 0.3015(3) 0.55191(9) 0.0341(5) Uani 1 1 d . . .
F4 F 0.21582(17) 0.8705(3) 0.75481(10) 0.0355(5) Uani 1 1 d . . .
F5 F 0.3699(2) 1.0659(3) 0.73549(10) 0.0352(5) Uani 1 1 d . . .
F6 F 0.3925(2) 0.8138(4) 0.79747(9) 0.0427(6) Uani 1 1 d . . .
F7 F 1.02730(18) 0.8249(4) 0.63540(11) 0.0472(6) Uani 1 1 d . . .
F8 F 0.9381(3) 0.7468(6) 0.71963(11) 0.0802(12) Uani 1 1 d . . .
F9 F 0.8870(2) 1.0140(4) 0.67159(16) 0.0660(9) Uani 1 1 d . . .
F10 F 0.94752(18) 0.2209(5) 0.52042(14) 0.0604(9) Uani 1 1 d . . .
F11 F 0.7896(2) 0.2574(3) 0.46271(9) 0.0377(5) Uani 1 1 d . . .
F12 F 0.7804(3) 0.0590(3) 0.53983(12) 0.0565(8) Uani 1 1 d . . .
O1 O 0.42437(15) 0.4402(3) 0.59445(8) 0.0149(3) Uani 1 1 d . . .
O2 O 0.47606(16) 0.7835(3) 0.66745(8) 0.0162(3) Uani 1 1 d . . .
O3 O 0.71370(16) 0.7556(3) 0.63849(8) 0.0169(3) Uani 1 1 d . . .
O4 O 0.66186(15) 0.4257(3) 0.56003(8) 0.0159(3) Uani 1 1 d . . .
O5 O 0.5225(2) 0.7923(3) 0.51940(10) 0.0258(4) Uani 1 1 d D . .
H5A H 0.572(4) 0.744(8) 0.4931(19) 0.063(16) Uiso 1 1 d D . .
H5B H 0.522(11) 0.917(6) 0.509(6) 0.07(4) Uiso 0.50 1 d PD . .
H5C H 0.455(6) 0.740(18) 0.506(5) 0.08(4) Uiso 0.50 1 d PD . .
C1 C 0.2376(2) 0.2699(4) 0.60956(12) 0.0184(4) Uani 1 1 d . . .
C2 C 0.3286(2) 0.4377(4) 0.62797(10) 0.0135(4) Uani 1 1 d . . .
C3 C 0.2991(2) 0.5680(4) 0.67648(11) 0.0170(4) Uani 1 1 d . . .
H3 H 0.2260 0.5451 0.6996 0.020 Uiso 1 1 calc R . .
C4 C 0.3756(2) 0.7323(4) 0.69163(11) 0.0150(4) Uani 1 1 d . . .
C5 C 0.3368(2) 0.8737(5) 0.74514(12) 0.0204(5) Uani 1 1 d . . .
C6 C 0.9208(2) 0.8220(5) 0.66419(13) 0.0231(5) Uani 1 1 d . . .
C7 C 0.8223(2) 0.6969(4) 0.62897(11) 0.0162(4) Uani 1 1 d . . .
C8 C 0.8625(2) 0.5332(4) 0.59259(12) 0.0178(4) Uani 1 1 d . . .
H8 H 0.9483 0.5047 0.5895 0.021 Uiso 1 1 calc R . .
C9 C 0.7778(2) 0.4120(4) 0.56091(10) 0.0152(4) Uani 1 1 d . . .
C10 C 0.8265(2) 0.2352(4) 0.52094(12) 0.0193(4) Uani 1 1 d . . .

loop_
_atom_site_aniso_label
_atom_site_aniso_U_11
_atom_site_aniso_U_22
_atom_site_aniso_U_33
_atom_site_aniso_U_23
_atom_site_aniso_U_13
_atom_site_aniso_U_12
Cu 0.01065(11) 0.01408(12) 0.01307(11) -0.00217(10) 0.00063(8) -0.00056(10)
F1 0.0304(9) 0.0421(12) 0.0458(12) -0.0172(10) 0.0208(8) -0.0220(9)
F2 0.0335(10) 0.0171(8) 0.0537(12) -0.0037(8) -0.0113(9) -0.0018(7)
F3 0.0365(10) 0.0377(11) 0.0280(9) 0.0046(8) -0.0154(8) -0.0174(9)
F4 0.0213(8) 0.0423(11) 0.0429(11) -0.0223(9) 0.0113(7) -0.0029(8)
F5 0.0432(11) 0.0258(9) 0.0369(10) -0.0163(8) 0.0133(8) -0.0073(8)
F6 0.0563(14) 0.0525(14) 0.0191(8) -0.0125(9) -0.0101(8) 0.0209(11)
F7 0.0191(8) 0.0667(16) 0.0559(13) -0.0316(12) 0.0127(8) -0.0201(9)
F8 0.093(2) 0.114(3) 0.0323(12) 0.0291(14) -0.0344(13) -0.077(2)
F9 0.0293(11) 0.0435(14) 0.125(3) -0.0493(16) -0.0205(13) 0.0010(10)
F10 0.0188(9) 0.0764(19) 0.0859(19) -0.0583(16) -0.0091(10) 0.0169(10)
F11 0.0560(13) 0.0365(11) 0.0206(8) -0.0107(8) -0.0046(8) 0.0198(10)
F12 0.103(2) 0.0147(9) 0.0519(14) 0.0027(9) 0.0396(14) 0.0051(11)
O1 0.0123(7) 0.0163(7) 0.0161(7) -0.0037(6) 0.0015(5) -0.0018(6)
O2 0.0131(7) 0.0178(8) 0.0178(7) -0.0035(6) 0.0013(6) -0.0004(6)
O3 0.0131(7) 0.0193(8) 0.0182(7) -0.0031(6) 0.0014(6) -0.0020(6)
O4 0.0127(7) 0.0185(8) 0.0164(7) -0.0027(6) 0.0004(5) 0.0001(6)
O5 0.0378(12) 0.0161(9) 0.0235(9) 0.0016(7) 0.0054(8) 0.0026(8)
C1 0.0172(10) 0.0181(11) 0.0199(10) -0.0021(8) 0.0005(8) -0.0031(8)
C2 0.0114(8) 0.0140(9) 0.0150(9) 0.0008(7) -0.0001(7) -0.0009(7)
C3 0.0157(9) 0.0185(10) 0.0169(9) -0.0024(8) 0.0044(7) -0.0021(8)
C4 0.0131(9) 0.0173(10) 0.0146(9) -0.0023(8) -0.0006(7) 0.0002(8)
C5 0.0187(10) 0.0256(12) 0.0170(10) -0.0069(9) 0.0013(8) 0.0009(10)
C6 0.0166(10) 0.0304(14) 0.0223(11) -0.0046(10) 0.0020(9) -0.0083(10)
C7 0.0134(9) 0.0207(11) 0.0144(9) -0.0001(8) 0.0013(7) -0.0051(8)
C8 0.0115(9) 0.0223(11) 0.0196(10) -0.0046(9) 0.0002(7) 0.0005(8)
C9 0.0145(9) 0.0179(10) 0.0133(9) 0.0000(8) 0.0007(7) 0.0018(8)
C10 0.0176(10) 0.0209(11) 0.0194(10) -0.0033(9) 0.0014(8) 0.0035(9)

loop_
_atom_type_symbol
_atom_type_description
_atom_type_scat_dispersion_real
_atom_type_scat_dispersion_imag
_atom_type_scat_source
C C 0.0033 0.0016 'International Tables Vol C Tables 4.2.6.8 and 6.1.1.4'
H H 0.0000 0.0000 'International Tables Vol C Tables 4.2.6.8 and 6.1.1.4'
O O 0.0106 0.0060 'International Tables Vol C Tables 4.2.6.8 and 6.1.1.4'
F F 0.0171 0.0103 'International Tables Vol C Tables 4.2.6.8 and 6.1.1.4'
Cu Cu 0.3201 1.2651 'International Tables Vol C Tables 4.2.6.8 and 6.1.1.4'

loop_
_geom_angle_atom_site_label_1
_geom_angle_atom_site_label_2
_geom_angle_atom_site_label_3
_geom_angle
_geom_angle_site_symmetry_1
_geom_angle_site_symmetry_3
_geom_angle_publ_flag
O2 Cu O4 170.11(8) . . ?
O2 Cu O3 86.51(8) . . ?
O4 Cu O3 92.16(8) . . ?
O2 Cu O1 91.88(7) . . ?
O4 Cu O1 87.02(7) . . ?
O3 Cu O1 165.87(8) . . ?
O2 Cu O5 100.47(8) . . ?
O4 Cu O5 89.38(8) . . ?
O3 Cu O5 103.22(9) . . ?
O1 Cu O5 90.88(8) . . ?
O5 Cu F6 165.95(8) . 2_646 ?
C2 O1 Cu 124.60(16) . . ?
C4 O2 Cu 124.67(16) . . ?
C7 O3 Cu 125.18(17) . . ?
C9 O4 Cu 125.08(16) . . ?
Cu O5 H5A 104(4) . . ?
Cu O5 H5B 135(9) . . ?
H5A O5 H5B 100(9) . . ?
Cu O5 H5C 105(8) . . ?
H5A O5 H5C 100(8) . . ?
H5B O5 H5C 107(10) . . ?
F2 C1 F1 108.3(2) . . ?
F2 C1 F3 106.4(2) . . ?
F1 C1 F3 107.4(2) . . ?
F2 C1 C2 111.3(2) . . ?
F1 C1 C2 113.1(2) . . ?
F3 C1 C2 110.1(2) . . ?
O1 C2 C3 127.9(2) . . ?
O1 C2 C1 113.0(2) . . ?
C3 C2 C1 119.1(2) . . ?
C2 C3 C4 120.7(2) . . ?
C2 C3 H3 119.6 . . ?
C4 C3 H3 119.6 . . ?
O2 C4 C3 128.6(2) . . ?
O2 C4 C5 113.1(2) . . ?
C3 C4 C5 118.4(2) . . ?
F5 C5 F4 107.9(2) . . ?
F5 C5 F6 106.8(2) . . ?
F4 C5 F6 107.8(2) . . ?
F5 C5 C4 112.2(2) . . ?
F4 C5 C4 112.4(2) . . ?
F6 C5 C4 109.4(2) . . ?
F8 C6 F7 108.4(3) . . ?
F8 C6 F9 106.7(3) . . ?
F7 C6 F9 106.8(3) . . ?
F8 C6 C7 110.3(2) . . ?
F7 C6 C7 112.5(2) . . ?
F9 C6 C7 111.9(2) . . ?
O3 C7 C8 128.4(2) . . ?
O3 C7 C6 113.8(2) . . ?
C8 C7 C6 117.8(2) . . ?
C9 C8 C7 120.4(2) . . ?
C9 C8 H8 119.8 . . ?
C7 C8 H8 119.8 . . ?
O4 C9 C8 128.5(2) . . ?
O4 C9 C10 112.9(2) . . ?
C8 C9 C10 118.5(2) . . ?
F10 C10 F12 108.6(3) . . ?
F10 C10 F11 107.2(2) . . ?
F12 C10 F11 106.0(3) . . ?
F10 C10 C9 113.8(2) . . ?
F12 C10 C9 110.7(2) . . ?
F11 C10 C9 110.3(2) . . ?

loop_
_geom_bond_atom_site_label_1
_geom_bond_atom_site_label_2
_geom_bond_distance
_geom_bond_site_symmetry_2
_geom_bond_publ_flag
Cu O2 1.9370(18) . ?
Cu O4 1.9410(18) . ?
Cu O3 1.9411(18) . ?
Cu O1 1.9545(17) . ?
Cu O5 2.260(2) . ?
Cu F6 2.895(2) 2_646 ?
F1 C1 1.329(3) . ?
F2 C1 1.325(3) . ?
F3 C1 1.334(3) . ?
F4 C5 1.327(3) . ?
F5 C5 1.324(4) . ?
F6 C5 1.335(3) . ?
F7 C6 1.313(3) . ?
F8 C6 1.305(4) . ?
F9 C6 1.318(4) . ?
F10 C10 1.314(3) . ?
F11 C10 1.323(3) . ?
F12 C10 1.320(3) . ?
O1 C2 1.267(3) . ?
O2 C4 1.255(3) . ?
O3 C7 1.255(3) . ?
O4 C9 1.259(3) . ?
O5 H5A 0.848(10) . ?
O5 H5B 0.849(10) . ?
O5 H5C 0.850(10) . ?
C1 C2 1.526(3) . ?
C2 C3 1.387(3) . ?
C3 C4 1.394(3) . ?
C3 H3 0.9500 . ?
C4 C5 1.538(3) . ?
C6 C7 1.541(4) . ?
C7 C8 1.398(4) . ?
C8 C9 1.389(3) . ?
C8 H8 0.9500 . ?
C9 C10 1.537(3) . ?

loop_
_geom_hbond_atom_site_label_D
_geom_hbond_atom_site_label_H
_geom_hbond_atom_site_label_A
_geom_hbond_site_symmetry_D
_geom_hbond_site_symmetry_H
_geom_hbond_site_symmetry_A
_geom_hbond_distance_DH
_geom_hbond_distance_HA
_geom_hbond_distance_DA
_geom_hbond_angle_DHA
_geom_hbond_publ_flag
O5 H5A O1 . . 3_666 0.85 2.24 2.946(3) 141 yes
O5 H5B O5 . . 3_676 0.85 2.05 2.883(4) 166 yes
O5 H5C O4 . . 3_666 0.85 2.19 2.986(3) 155 yes
